data_7050692
loop_
_publ_author_name
'Urbanczyk-Lipkowska, Z.'
'Szczesna, B.'

_publ_section_title
;
Cooperative effect of multiple hydrogen bonding involving nitro
group - solid state dimeric self-assembly of o-, m-,
p-hydroxyphenyl-2,4-dinitrophenylhydrazones
;
_journal_name_full 'New Journal of Chemistry'
_journal_paper_doi 10.1039/b105498h
_journal_year 2002
_chemical_formula_sum 'C13 H10 N4 O5'
_chemical_formula_weight 302.25
_space_group_IT_number 14
_symmetry_cell_setting monoclinic
_symmetry_space_group_name_Hall '-P 2yn'
_symmetry_space_group_name_H-M 'P 1 21/n 1'
_cell_angle_alpha 90.00
_cell_angle_beta 90.4070(12)
_cell_angle_gamma 90.00
_cell_formula_units_Z 4
_cell_length_a 13.7670(4)
_cell_length_b 4.3530(1)
_cell_length_c 21.1180(7)
_cell_measurement_temperature 150(1)
_cell_volume 1265.52(6)
_diffrn_ambient_temperature 150(2)
_exptl_crystal_density_diffrn 1.586
_cod_depositor_comments
;
The following automatic conversions were performed:
'_symmetry_cell_setting' value 'Monoclinic' changed to 'monoclinic'
according to '/home/saulius/struct/CIF-dictionaries/cif_core.dic'
dictionary named 'cif_core.dic' version 2.4.1 from 2010-06-29.

Automatic conversion script
Id: cif_fix_enum 1527 2010-12-29 10:47:43Z saulius 
;
_cod_original_sg_symbol_H-M 'P 21/n'
_cod_database_code 7050692

loop_
_symmetry_equiv_pos_as_xyz
'x, y, z'
'-x+1/2, y+1/2, -z+1/2'
'-x, -y, -z'
'x-1/2, -y-1/2, z-1/2'

loop_
_atom_site_label
_atom_site_type_symbol
_atom_site_fract_x
_atom_site_fract_y
_atom_site_fract_z
_atom_site_U_iso_or_equiv
_atom_site_adp_type
_atom_site_occupancy
_atom_site_calc_flag
_atom_site_refinement_flags
_atom_site_disorder_assembly
_atom_site_disorder_group
O5 O 0.23874(10) -0.8297(3) 0.18071(5) 0.0300(3) Uani 1 d . . .
H5 H 0.2860(18) -0.689(5) 0.1790(11) 0.068(8) Uiso 1 d . . .
O4 O 0.61380(9) 0.0874(3) 0.37671(6) 0.0386(4) Uani 1 d . . .
O3 O 0.70349(10) 0.3753(3) 0.31787(6) 0.0436(4) Uani 1 d . . .
O2 O 0.65633(9) 0.4045(3) 0.09726(5) 0.0327(3) Uani 1 d . . .
O1 O 0.55388(9) 0.1104(2) 0.04801(5) 0.0303(3) Uani 1 d . . .
N4 N 0.63815(10) 0.1873(3) 0.32500(7) 0.0255(4) Uani 1 d . . .
N3 N 0.59343(10) 0.2049(3) 0.09761(7) 0.0220(3) Uani 1 d . . .
N2 N 0.43869(10) -0.2556(3) 0.11095(7) 0.0204(3) Uani 1 d . . .
H2 H 0.4543(14) -0.196(4) 0.0718(10) 0.044(6) Uiso 1 d . . .
N1 N 0.36589(9) -0.4709(3) 0.11878(6) 0.0191(3) Uani 1 d . . .
C7 C 0.32792(12) -0.5724(3) 0.06680(8) 0.0194(4) Uani 1 d . . .
H7 H 0.3534(11) -0.500(3) 0.0269(8) 0.019(4) Uiso 1 d . . .
C11 C 0.25001(11) -0.7954(3) 0.06643(8) 0.0180(4) Uani 1 d . . .
C12 C 0.20758(12) -0.9117(3) 0.12179(8) 0.0214(4) Uani 1 d . . .
C13 C 0.13120(13) -1.1197(4) 0.11751(9) 0.0261(4) Uani 1 d . . .
H13 H 0.1029(13) -1.196(4) 0.1562(9) 0.035(5) Uiso 1 d . . .
C14 C 0.09601(14) -1.2099(4) 0.05900(9) 0.0296(5) Uani 1 d . . .
H14 H 0.0446(13) -1.347(4) 0.0551(8) 0.033(5) Uiso 1 d . . .
C15 C 0.13651(13) -1.0965(4) 0.00387(9) 0.0281(4) Uani 1 d . . .
H15 H 0.1145(13) -1.153(4) -0.0352(9) 0.036(5) Uiso 1 d . . .
C16 C 0.21237(13) -0.8912(3) 0.00753(8) 0.0232(4) Uani 1 d . . .
H16 H 0.2400(11) -0.807(3) -0.0288(8) 0.019(4) Uiso 1 d . . .
C1 C 0.48520(12) -0.1359(3) 0.16208(7) 0.0183(4) Uani 1 d . . .
C6 C 0.45849(13) -0.2256(4) 0.22422(8) 0.0220(4) Uani 1 d . . .
H6 H 0.4051(13) -0.354(3) 0.2282(7) 0.021(4) Uiso 1 d . . .
C5 C 0.50801(12) -0.1240(4) 0.27626(8) 0.0214(4) Uani 1 d . . .
H5' H 0.4895(13) -0.186(4) 0.3165(9) 0.029(5) Uiso 1 d . . .
C4 C 0.58505(12) 0.0788(3) 0.26915(7) 0.0195(4) Uani 1 d . . .
C3 C 0.61190(12) 0.1847(4) 0.21076(8) 0.0198(4) Uani 1 d . . .
H3 H 0.6626(13) 0.327(4) 0.2058(8) 0.028(5) Uiso 1 d . . .
C2 C 0.56219(12) 0.0798(3) 0.15756(7) 0.0182(4) Uani 1 d . . .

loop_
_atom_site_aniso_label
_atom_site_aniso_U_11
_atom_site_aniso_U_22
_atom_site_aniso_U_33
_atom_site_aniso_U_23
_atom_site_aniso_U_13
_atom_site_aniso_U_12
O5 0.0365(8) 0.0328(7) 0.0208(7) -0.0006(5) 0.0047(6) -0.0101(6)
O4 0.0414(9) 0.0566(8) 0.0177(7) 0.0021(6) -0.0005(6) -0.0087(6)
O3 0.0412(9) 0.0567(8) 0.0329(8) 0.0021(6) -0.0054(6) -0.0265(7)
O2 0.0338(8) 0.0368(7) 0.0277(7) 0.0040(5) 0.0028(6) -0.0192(6)
O1 0.0329(8) 0.0401(7) 0.0179(6) 0.0013(5) -0.0007(5) -0.0123(6)
N4 0.0242(9) 0.0317(8) 0.0207(8) -0.0016(6) -0.0006(7) 0.0002(7)
N3 0.0217(8) 0.0257(7) 0.0187(8) 0.0021(6) 0.0011(6) -0.0027(6)
N2 0.0198(8) 0.0214(7) 0.0199(8) 0.0014(6) 0.0021(6) -0.0051(6)
N1 0.0185(8) 0.0166(6) 0.0221(7) 0.0006(6) 0.0009(6) -0.0002(6)
C7 0.0201(10) 0.0194(8) 0.0185(9) 0.0028(7) 0.0032(7) 0.0016(7)
C11 0.0155(9) 0.0162(8) 0.0223(9) 0.0008(7) 0.0006(7) 0.0025(6)
C12 0.0216(10) 0.0208(8) 0.0220(9) -0.0007(7) 0.0037(7) 0.0034(7)
C13 0.0242(11) 0.0213(9) 0.0331(11) 0.0010(8) 0.0102(9) -0.0010(7)
C14 0.0208(10) 0.0221(9) 0.0460(13) -0.0061(8) 0.0012(9) -0.0023(8)
C15 0.0282(11) 0.0262(9) 0.0296(11) -0.0062(8) -0.0054(9) -0.0006(8)
C16 0.0250(10) 0.0217(9) 0.0230(10) 0.0020(7) -0.0004(8) 0.0022(7)
C1 0.0195(10) 0.0166(8) 0.0189(9) -0.0011(7) 0.0016(7) 0.0039(6)
C6 0.0203(10) 0.0209(8) 0.0248(10) -0.0009(7) 0.0034(8) -0.0031(8)
C5 0.0253(11) 0.0227(9) 0.0163(9) 0.0021(7) 0.0038(8) 0.0029(7)
C4 0.0184(9) 0.0227(8) 0.0175(9) -0.0012(7) -0.0014(7) 0.0036(7)
C3 0.0157(9) 0.0206(8) 0.0233(9) -0.0006(7) 0.0021(7) 0.0012(7)
C2 0.0195(9) 0.0184(8) 0.0168(8) 0.0022(6) 0.0031(7) 0.0018(7)

loop_
_geom_bond_atom_site_label_1
_geom_bond_atom_site_label_2
_geom_bond_distance
_geom_bond_site_symmetry_2
_geom_bond_publ_flag
O5 C12 1.3609(19) . ?
O5 H5 0.90(2) . ?
O4 N4 1.2245(17) . ?
O3 N4 1.2261(17) . ?
O2 N3 1.2267(16) . ?
O1 N3 1.2469(17) . ?
N4 C4 1.462(2) . ?
N3 C2 1.446(2) . ?
N2 C1 1.355(2) . ?
N2 N1 1.3831(18) . ?
N2 H2 0.89(2) . ?
N1 C7 1.2905(19) . ?
C7 C11 1.447(2) . ?
C7 H7 0.968(17) . ?
C11 C12 1.405(2) . ?
C11 C16 1.407(2) . ?
C12 C13 1.390(2) . ?
C13 C14 1.381(2) . ?
C13 H13 0.967(19) . ?
C14 C15 1.385(3) . ?
C14 H14 0.930(18) . ?
C15 C16 1.376(2) . ?
C15 H15 0.910(17) . ?
C16 H16 0.934(17) . ?
C1 C2 1.420(2) . ?
C1 C6 1.420(2) . ?
C6 C5 1.363(2) . ?
C6 H6 0.928(17) . ?
C5 C4 1.389(2) . ?
C5 H5 0.928(18) . ?
C4 C3 1.370(2) . ?
C3 C2 1.388(2) . ?
C3 H3 0.939(17) . ?

loop_
_cod_related_entry_id
_cod_related_entry_database
_cod_related_entry_code
1 ChemSpider 12250227
